data_7045409
loop_
_publ_author_name
'Yuan, Long'
'Huang, Keke'
'Feng, Wenchun'
'Li, Baiyan'
'Hou, Changmin'
'Ye, Kaiqi'
'Wu, Xiaofeng'
'Shi, Zhan'
'Wang, Shan'
'Feng, Shouhua'

_publ_section_title
;
 Design and synthesis of metal hydroxide three-dimensional inorganic
 cationic frameworks.
;
_journal_issue 10
_journal_name_full 'Dalton transactions (Cambridge, England : 2003)'
_journal_page_first 3339
_journal_page_last 3345
_journal_paper_doi 10.1039/c8dt00039e
_journal_volume 47
_journal_year 2018
_chemical_formula_sum 'Cl6 Cr0.67 Dy14.34 Fe H42 Na O42'
_chemical_formula_weight 3369.89
_chemical_name_common Dy,Fe,Cr-3d-ICF
_space_group_IT_number 204
_space_group_name_Hall '-I 2 2 3'
_space_group_name_H-M_alt 'I m -3'
_symmetry_cell_setting cubic
_symmetry_space_group_name_Hall '-I 2 2 3'
_symmetry_space_group_name_H-M 'I m -3'
_atom_sites_solution_hydrogens geom
_atom_sites_solution_primary direct
_atom_sites_solution_secondary difmap
_audit_creation_method SHELXL-97
_audit_update_record
;
2017-12-13 deposited with the CCDC.
2018-01-25 downloaded from the CCDC.
;
_cell_angle_alpha 90.00
_cell_angle_beta 90.00
_cell_angle_gamma 90.00
_cell_formula_units_Z 2
_cell_length_a 13.21810(10)
_cell_length_b 13.21810(10)
_cell_length_c 13.21810(10)
_cell_measurement_reflns_used 5737
_cell_measurement_temperature 293(2)
_cell_measurement_theta_max 29.04
_cell_measurement_theta_min 3.08
_cell_volume 2309.44(3)
_computing_structure_refinement 'SHELXL-97 (Sheldrick, 1997)'
_computing_structure_solution 'SHELXS-97 (Sheldrick, 1990)'
_diffrn_ambient_temperature 293(2)
_diffrn_measured_fraction_theta_full 0.947
_diffrn_measured_fraction_theta_max 0.947
_diffrn_measurement_device_type Bruker
_diffrn_radiation_monochromator graphite
_diffrn_radiation_source 'fine-focus sealed tube'
_diffrn_radiation_type MoK\a
_diffrn_radiation_wavelength 0.71073
_diffrn_reflns_av_R_equivalents 0.0548
_diffrn_reflns_av_sigmaI/netI 0.0314
_diffrn_reflns_limit_h_max 17
_diffrn_reflns_limit_h_min -17
_diffrn_reflns_limit_k_max 16
_diffrn_reflns_limit_k_min -17
_diffrn_reflns_limit_l_max 16
_diffrn_reflns_limit_l_min -16
_diffrn_reflns_number 5737
_diffrn_reflns_theta_full 29.04
_diffrn_reflns_theta_max 29.04
_diffrn_reflns_theta_min 3.08
_exptl_absorpt_coefficient_mu 23.776
_exptl_absorpt_correction_T_max 0.6478
_exptl_absorpt_correction_T_min 0.6478
_exptl_crystal_colour yellow
_exptl_crystal_density_diffrn 4.846
_exptl_crystal_density_method 'not measured'
_exptl_crystal_description cubic
_exptl_crystal_F_000 2958
_exptl_crystal_recrystallization_method Hydrothermal
_exptl_crystal_size_max 0.02
_exptl_crystal_size_mid 0.02
_exptl_crystal_size_min 0.02
_refine_diff_density_max 5.333
_refine_diff_density_min -6.470
_refine_diff_density_rms 0.431
_refine_ls_extinction_method none
_refine_ls_goodness_of_fit_ref 1.020
_refine_ls_hydrogen_treatment mixed
_refine_ls_matrix_type full
_refine_ls_number_parameters 36
_refine_ls_number_reflns 558
_refine_ls_number_restraints 1
_refine_ls_restrained_S_all 1.019
_refine_ls_R_factor_all 0.0500
_refine_ls_R_factor_gt 0.0434
_refine_ls_shift/su_max 0.000
_refine_ls_shift/su_mean 0.000
_refine_ls_structure_factor_coef Fsqd
_refine_ls_weighting_details 'calc w=1/[\s^2^(Fo^2^)+(0.0257P)^2^+296.9582P] where P=(Fo^2^+2Fc^2^)/3'
_refine_ls_weighting_scheme calc
_refine_ls_wR_factor_gt 0.0867
_refine_ls_wR_factor_ref 0.0895
_reflns_number_gt 493
_reflns_number_total 558
_reflns_threshold_expression >2sigma(I)
_cod_data_source_file c8dt00039e2.cif
_cod_data_source_block y1
_cod_depositor_comments 'Adding full bibliography for 7045409.cif.'
_cod_original_sg_symbol_H-M Im-3
_cod_database_code 7045409

loop_
_symmetry_equiv_pos_as_xyz
'x, y, z'
'-x, -y, z'
'-x, y, -z'
'x, -y, -z'
'z, x, y'
'z, -x, -y'
'-z, -x, y'
'-z, x, -y'
'y, z, x'
'-y, z, -x'
'y, -z, -x'
'-y, -z, x'
'x+1/2, y+1/2, z+1/2'
'-x+1/2, -y+1/2, z+1/2'
'-x+1/2, y+1/2, -z+1/2'
'x+1/2, -y+1/2, -z+1/2'
'z+1/2, x+1/2, y+1/2'
'z+1/2, -x+1/2, -y+1/2'
'-z+1/2, -x+1/2, y+1/2'
'-z+1/2, x+1/2, -y+1/2'
'y+1/2, z+1/2, x+1/2'
'-y+1/2, z+1/2, -x+1/2'
'y+1/2, -z+1/2, -x+1/2'
'-y+1/2, -z+1/2, x+1/2'
'-x, -y, -z'
'x, y, -z'
'x, -y, z'
'-x, y, z'
'-z, -x, -y'
'-z, x, y'
'z, x, -y'
'z, -x, y'
'-y, -z, -x'
'y, -z, x'
'-y, z, x'
'y, z, -x'
'-x+1/2, -y+1/2, -z+1/2'
'x+1/2, y+1/2, -z+1/2'
'x+1/2, -y+1/2, z+1/2'
'-x+1/2, y+1/2, z+1/2'
'-z+1/2, -x+1/2, -y+1/2'
'-z+1/2, x+1/2, y+1/2'
'z+1/2, x+1/2, -y+1/2'
'z+1/2, -x+1/2, y+1/2'
'-y+1/2, -z+1/2, -x+1/2'
'y+1/2, -z+1/2, x+1/2'
'-y+1/2, z+1/2, x+1/2'
'y+1/2, z+1/2, -x+1/2'

loop_
_atom_site_label
_atom_site_type_symbol
_atom_site_fract_x
_atom_site_fract_y
_atom_site_fract_z
_atom_site_U_iso_or_equiv
_atom_site_adp_type
_atom_site_occupancy
_atom_site_symmetry_multiplicity
_atom_site_calc_flag
_atom_site_refinement_flags
_atom_site_disorder_assembly
_atom_site_disorder_group
Dy1 Dy 0.35378(5) 0.33144(5) 0.0000 0.0104(2) Uani 1 2 d S . .
Cr1 Cr 0.2500 0.2500 0.2500 0.0582(13) Uani 0.2(17) 6 d SP . 1
Fe1 Fe 0.2500 0.2500 0.2500 0.0582(13) Uani 0.3(18) 6 d SP . 2
Dy2 Dy 0.2500 0.2500 0.2500 0.0582(13) Uani 0.58(10) 6 d SP . 3
O1 O 0.1885(8) 0.3973(8) 0.0000 0.012(2) Uani 1 2 d S . .
H1 H 0.1427 0.3424 0.0000 0.015 Uiso 1 2 d S . .
O2 O 0.3903(15) 0.5000 0.0000 0.039(5) Uani 1 4 d S . .
H2 H 0.4575 0.5000 0.0467 0.047 Uiso 0.50 2 d SP A -1
O3 O 0.1995(6) 0.1104(6) 0.3151(8) 0.030(2) Uani 1 1 d . . .
H3 H 0.1389 0.0739 0.2910 0.036 Uiso 1 1 d . . .
Cl1 Cl 0.5000 0.5000 -0.2633(5) 0.0296(14) Uani 1 4 d S . .
Na1 Na 0.5000 0.5000 -0.5000 0.022(5) Uani 1 24 d S . .

loop_
_atom_site_aniso_label
_atom_site_aniso_U_11
_atom_site_aniso_U_22
_atom_site_aniso_U_33
_atom_site_aniso_U_23
_atom_site_aniso_U_13
_atom_site_aniso_U_12
Dy1 0.0104(4) 0.0109(4) 0.0100(4) 0.000 0.000 0.0025(2)
Cr1 0.0582(13) 0.0582(13) 0.0582(13) 0.0499(12) 0.0499(12) 0.0499(12)
Fe1 0.0582(13) 0.0582(13) 0.0582(13) 0.0499(12) 0.0499(12) 0.0499(12)
Dy2 0.0582(13) 0.0582(13) 0.0582(13) 0.0499(12) 0.0499(12) 0.0499(12)
O1 0.011(5) 0.012(5) 0.015(5) 0.000 0.000 -0.004(4)
O2 0.025(10) 0.012(8) 0.079(16) 0.000 0.000 0.000
O3 0.015(4) 0.019(4) 0.056(6) -0.012(4) -0.014(4) 0.007(3)
Cl1 0.021(3) 0.036(3) 0.031(3) 0.000 0.000 0.000
Na1 0.022(5) 0.022(5) 0.022(5) 0.000 0.000 0.000

loop_
_atom_type_symbol
_atom_type_description
_atom_type_scat_dispersion_real
_atom_type_scat_dispersion_imag
_atom_type_scat_source
O O 0.0106 0.0060 'International Tables Vol C Tables 4.2.6.8 and 6.1.1.4'
H H 0.0000 0.0000 'International Tables Vol C Tables 4.2.6.8 and 6.1.1.4'
Na Na 0.0362 0.0249 'International Tables Vol C Tables 4.2.6.8 and 6.1.1.4'
Cl Cl 0.1484 0.1585 'International Tables Vol C Tables 4.2.6.8 and 6.1.1.4'
Cr Cr 0.3209 0.6236 'International Tables Vol C Tables 4.2.6.8 and 6.1.1.4'
Fe Fe 0.3463 0.8444 'International Tables Vol C Tables 4.2.6.8 and 6.1.1.4'
Dy Dy -0.1892 4.4098 'International Tables Vol C Tables 4.2.6.8 and 6.1.1.4'

loop_
_geom_angle_atom_site_label_1
_geom_angle_atom_site_label_2
_geom_angle_atom_site_label_3
_geom_angle
_geom_angle_site_symmetry_1
_geom_angle_site_symmetry_3
O2 Dy1 O3 141.1(2) . 31
O2 Dy1 O3 141.1(2) . 5
O3 Dy1 O3 77.5(4) 31 5
O2 Dy1 O1 80.5(5) . .
O3 Dy1 O1 94.2(3) 31 .
O3 Dy1 O1 94.2(3) 5 .
O2 Dy1 O1 86.3(5) . 41
O3 Dy1 O1 116.9(3) 31 41
O3 Dy1 O1 74.8(3) 5 41
O1 Dy1 O1 142.81(13) . 41
O2 Dy1 O1 86.3(5) . 19_554
O3 Dy1 O1 74.8(3) 31 19_554
O3 Dy1 O1 116.9(3) 5 19_554
O1 Dy1 O1 142.81(13) . 19_554
O1 Dy1 O1 69.7(4) 41 19_554
O2 Dy1 O3 76.9(3) . 37
O3 Dy1 O3 137.25(18) 31 37
O3 Dy1 O3 65.3(4) 5 37
O1 Dy1 O3 69.30(18) . 37
O1 Dy1 O3 73.9(3) 41 37
O1 Dy1 O3 140.6(3) 19_554 37
O2 Dy1 O3 76.9(3) . 14_554
O3 Dy1 O3 65.3(4) 31 14_554
O3 Dy1 O3 137.25(18) 5 14_554
O1 Dy1 O3 69.30(18) . 14_554
O1 Dy1 O3 140.6(3) 41 14_554
O1 Dy1 O3 73.9(3) 19_554 14_554
O3 Dy1 O3 133.8(4) 37 14_554
O2 Dy1 Dy2 111.06(15) . 14_554
O3 Dy1 Dy2 31.8(2) 31 14_554
O3 Dy1 Dy2 104.9(2) 5 14_554
O1 Dy1 Dy2 76.45(10) . 14_554
O1 Dy1 Dy2 140.5(2) 41 14_554
O1 Dy1 Dy2 76.2(2) 19_554 14_554
O3 Dy1 Dy2 143.08(17) 37 14_554
O3 Dy1 Dy2 34.17(19) 14_554 14_554
O2 Dy1 Dy1 64.4(4) . 47_554
O3 Dy1 Dy1 88.8(2) 31 47_554
O3 Dy1 Dy1 127.6(2) 5 47_554
O1 Dy1 Dy1 36.05(12) . 47_554
O1 Dy1 Dy1 150.7(2) 41 47_554
O1 Dy1 Dy1 107.2(2) 19_554 47_554
O3 Dy1 Dy1 97.25(18) 37 47_554
O3 Dy1 Dy1 36.74(18) 14_554 47_554
Dy2 Dy1 Dy1 59.139(2) 14_554 47_554
O2 Dy1 Dy1 121.2(4) . 19_554
O3 Dy1 Dy1 43.0(2) 31 19_554
O3 Dy1 Dy1 89.8(2) 5 19_554
O1 Dy1 Dy1 134.82(14) . 19_554
O1 Dy1 Dy1 81.4(2) 41 19_554
O1 Dy1 Dy1 35.6(2) 19_554 19_554
O3 Dy1 Dy1 148.55(18) 37 19_554
O3 Dy1 Dy1 77.52(18) 14_554 19_554
Dy2 Dy1 Dy1 59.139(2) 14_554 19_554
Dy1 Dy1 Dy1 113.590(14) 47_554 19_554
O3 Cr1 O3 101.7(3) 37 45
O3 Cr1 O3 78.3(3) 37 5
O3 Cr1 O3 78.3(3) 45 5
O3 Cr1 O3 101.7(3) 37 41
O3 Cr1 O3 101.7(3) 45 41
O3 Cr1 O3 180.0(6) 5 41
O3 Cr1 O3 180.000(1) 37 .
O3 Cr1 O3 78.3(3) 45 .
O3 Cr1 O3 101.7(3) 5 .
O3 Cr1 O3 78.3(3) 41 .
O3 Cr1 O3 78.3(3) 37 9
O3 Cr1 O3 180.0(2) 45 9
O3 Cr1 O3 101.7(3) 5 9
O3 Cr1 O3 78.3(3) 41 9
O3 Cr1 O3 101.7(3) . 9
Dy1 O1 Dy1 108.3(3) . 45
Dy1 O1 Dy1 108.3(3) . 47_554
Dy1 O1 Dy1 108.8(4) 45 47_554
Dy1 O1 H1 108.1 . .
Dy1 O1 H1 111.5 45 .
Dy1 O1 H1 111.5 47_554 .
Dy1 O2 Dy1 155.5(10) 27_565 .
Dy1 O2 H2 100.0 27_565 .
Dy1 O2 H2 100.0 . .
Cr1 O3 Dy1 113.2(4) . 9
Cr1 O3 Dy1 101.7(3) . 37
Dy1 O3 Dy1 100.3(3) 9 37
Cr1 O3 H3 122.9 . .
Dy1 O3 H3 111.8 9 .
Dy1 O3 H3 102.9 37 .
Cl1 Na1 Cl1 90.000(1) 5_654 9_564
Cl1 Na1 Cl1 90.0 5_654 .
Cl1 Na1 Cl1 90.0 9_564 .
Cl1 Na1 Cl1 90.0 5_654 25_664
Cl1 Na1 Cl1 90.0 9_564 25_664
Cl1 Na1 Cl1 180.0 . 25_664
Cl1 Na1 Cl1 90.0 5_654 33_655
Cl1 Na1 Cl1 180.0 9_564 33_655
Cl1 Na1 Cl1 90.0 . 33_655
Cl1 Na1 Cl1 90.0 25_664 33_655
Cl1 Na1 Cl1 180.0 5_654 29_565
Cl1 Na1 Cl1 90.0 9_564 29_565
Cl1 Na1 Cl1 90.0 . 29_565
Cl1 Na1 Cl1 90.0 25_664 29_565
Cl1 Na1 Cl1 90.0 33_655 29_565

loop_
_geom_bond_atom_site_label_1
_geom_bond_atom_site_label_2
_geom_bond_distance
_geom_bond_site_symmetry_2
Dy1 O2 2.280(4) .
Dy1 O3 2.330(8) 31
Dy1 O3 2.330(8) 5
Dy1 O1 2.352(10) .
Dy1 O1 2.377(6) 41
Dy1 O1 2.377(6) 19_554
Dy1 O3 2.657(10) 37
Dy1 O3 2.657(10) 14_554
Dy1 Dy2 3.7364(3) 14_554
Dy1 Dy1 3.83323(10) 47_554
Dy1 Dy1 3.83323(10) 19_554
Cr1 O3 2.143(9) 37
Cr1 O3 2.143(9) 45
Cr1 O3 2.143(9) 5
Cr1 O3 2.143(9) 41
Cr1 O3 2.143(9) .
Cr1 O3 2.143(9) 9
O1 Dy1 2.377(6) 45
O1 Dy1 2.377(6) 47_554
O1 H1 0.9457 .
O2 Dy1 2.280(4) 27_565
O2 H2 1.0815 .
O3 Dy1 2.330(8) 9
O3 Dy1 2.657(10) 37
O3 H3 0.9881 .
Cl1 Na1 3.128(7) .
Na1 Cl1 3.128(7) 5_654
Na1 Cl1 3.128(7) 9_564
Na1 Cl1 3.128(7) 25_664
Na1 Cl1 3.128(7) 33_655
Na1 Cl1 3.128(7) 29_565
